data_7060773
loop_
_publ_author_name
'Bryleva, Yuliya A.'
'Artem&#x2019;ev, Alexander V.'
'Glinskaya, Ludmila A.'
'Rakhmanova, Mariana I.'
'Samsonenko, Denis G.'
'Komarov, Vladislav Yu.'
'Rogovoy, Maxim I.'
'Davydova, Maria P.'

_publ_section_title
;
 Bright photo- and triboluminescence of centrosymmetric Eu(iii) and
 Tb(iii) complexes with phosphine oxides containing azaheterocycles
;
_journal_issue 31
_journal_name_full 'New Journal of Chemistry'
_journal_page_first 13869
_journal_page_last 13876
_journal_paper_doi 10.1039/D1NJ02441H
_journal_volume 45
_journal_year 2021
_chemical_formula_sum 'C47 H29 Eu F18 N4 O8 P2'
_chemical_formula_weight 1333.64
_space_group_crystal_system monoclinic
_space_group_IT_number 14
_space_group_name_Hall '-P 2ybc'
_space_group_name_H-M_alt 'P 1 21/c 1'
_atom_sites_solution_hydrogens geom
_atom_sites_solution_primary dual
_atom_sites_solution_secondary difmap
_audit_creation_method SHELXL-2018/3
_audit_update_record
;
2021-04-19 deposited with the CCDC.	2021-06-25 downloaded from the CCDC.
;
_cell_angle_alpha 90
_cell_angle_beta 108.0842(13)
_cell_angle_gamma 90
_cell_formula_units_Z 4
_cell_length_a 12.22493(15)
_cell_length_b 22.3649(2)
_cell_length_c 19.3523(2)
_cell_measurement_reflns_used 22228
_cell_measurement_temperature 150(2)
_cell_measurement_theta_max 28.08
_cell_measurement_theta_min 2.13
_cell_volume 5029.73(10)
_computing_cell_refinement 'CrysAlisPro 1.171.39.46 (Rigaku OD, 2015)'
_computing_data_collection 'CrysAlisPro 1.171.39.46 (Rigaku OD, 2015)'
_computing_data_reduction 'CrysAlisPro 1.171.39.46 (Rigaku OD, 2015)'
_computing_molecular_graphics 'ShelXle (H\"ubschle, 2011)'
_computing_publication_material 'CIFTAB (Sheldrick, 2015)'
_computing_structure_refinement 'SHELXL-2018 (Sheldrick, 2015)'
_computing_structure_solution 'SHELXT-2018 (Sheldrick, 2015)'
_diffrn_ambient_temperature 150(2)
_diffrn_detector 'CCD plate'
_diffrn_detector_area_resol_mean 10.6
_diffrn_detector_type AtlasS2
_diffrn_measured_fraction_theta_full 1.000
_diffrn_measured_fraction_theta_max 0.899
_diffrn_measurement_device 'four-circle diffractometer'
_diffrn_measurement_device_type 'New Xcalibur, AtlasS2'
_diffrn_measurement_method '\w scans'
_diffrn_radiation_monochromator graphite
_diffrn_radiation_probe x-ray
_diffrn_radiation_source 'fine-focus sealed tube'
_diffrn_radiation_type MoK\a
_diffrn_radiation_wavelength 0.71073
_diffrn_reflns_av_R_equivalents 0.0180
_diffrn_reflns_av_unetI/netI 0.0201
_diffrn_reflns_Laue_measured_fraction_full 1.000
_diffrn_reflns_Laue_measured_fraction_max 0.899
_diffrn_reflns_limit_h_max 15
_diffrn_reflns_limit_h_min -14
_diffrn_reflns_limit_k_max 24
_diffrn_reflns_limit_k_min -29
_diffrn_reflns_limit_l_max 25
_diffrn_reflns_limit_l_min -20
_diffrn_reflns_number 37209
_diffrn_reflns_point_group_measured_fraction_full 1.000
_diffrn_reflns_point_group_measured_fraction_max 0.899
_diffrn_reflns_theta_full 25.500
_diffrn_reflns_theta_max 28.371
_diffrn_reflns_theta_min 1.975
_diffrn_source 'sealed X-ray tube'
_exptl_absorpt_coefficient_mu 1.435
_exptl_absorpt_correction_T_max 1.00000
_exptl_absorpt_correction_T_min 0.84087
_exptl_absorpt_correction_type multi-scan
_exptl_absorpt_process_details
;
CrysAlisPro 1.171.39.46 (Rigaku Oxford Diffraction, 2015)
Empirical absorption correction using spherical harmonics,
implemented in SCALE3 ABSPACK scaling algorithm.
;
_exptl_crystal_colour colorless
_exptl_crystal_density_diffrn 1.761
_exptl_crystal_description block
_exptl_crystal_F_000 2632
_exptl_crystal_preparation Luminescent
_exptl_crystal_recrystallization_method 'Re-crystallisation from solvent: MeOH'
_exptl_crystal_size_max 0.22
_exptl_crystal_size_mid 0.17
_exptl_crystal_size_min 0.13
_refine_diff_density_max 0.601
_refine_diff_density_min -0.299
_refine_diff_density_rms 0.059
_refine_ls_extinction_method none
_refine_ls_goodness_of_fit_ref 1.044
_refine_ls_hydrogen_treatment constr
_refine_ls_matrix_type full
_refine_ls_number_parameters 990
_refine_ls_number_reflns 11316
_refine_ls_number_restraints 2171
_refine_ls_restrained_S_all 1.173
_refine_ls_R_factor_all 0.0282
_refine_ls_R_factor_gt 0.0230
_refine_ls_shift/su_max 0.002
_refine_ls_shift/su_mean 0.000
_refine_ls_structure_factor_coef Fsqd
_refine_ls_weighting_details 'w=1/[\s^2^(Fo^2^)+(0.0277P)^2^+2.5330P] where P=(Fo^2^+2Fc^2^)/3'
_refine_ls_weighting_scheme calc
_refine_ls_wR_factor_gt 0.0551
_refine_ls_wR_factor_ref 0.0571
_reflns_Friedel_coverage 0.000
_reflns_number_gt 10084
_reflns_number_total 11316
_reflns_threshold_expression 'I > 2\s(I)'
_cod_data_source_file d1nj02441h3.cif
_cod_data_source_block kg40
_cod_depositor_comments 'Adding full bibliography for 7060773--7060775.cif.'
_cod_original_cell_volume 5029.71(10)
_cod_original_sg_symbol_H-M 'P 21/c'
_cod_database_code 7060773
_shelx_shelxl_version_number 2018/3
_shelx_space_group_comment
;
The symmetry employed for this shelxl refinement is uniquely defined
by the following loop, which should always be used as a source of
symmetry information in preference to the above space-group names.
They are only intended as comments.
;
_shelx_estimated_absorpt_t_min 0.743
_shelx_estimated_absorpt_t_max 0.835

loop_
_space_group_symop_operation_xyz
'x, y, z'
'-x, y+1/2, -z+1/2'
'-x, -y, -z'
'x, -y-1/2, z-1/2'

loop_
_atom_site_label
_atom_site_type_symbol
_atom_site_fract_x
_atom_site_fract_y
_atom_site_fract_z
_atom_site_U_iso_or_equiv
_atom_site_adp_type
_atom_site_occupancy
_atom_site_site_symmetry_order
_atom_site_calc_flag
_atom_site_refinement_flags_posn
_atom_site_refinement_flags_adp
_atom_site_refinement_flags_occupancy
_atom_site_disorder_assembly
_atom_site_disorder_group
Eu1 Eu 0.31107(2) 0.28474(2) 0.49493(2) 0.02065(3) Uani 1 1 d . . . . .
O11 O 0.13799(12) 0.28768(6) 0.38429(8) 0.0304(3) Uani 1 1 d . . . . .
O12 O 0.15313(12) 0.32870(6) 0.52557(7) 0.0318(3) Uani 1 1 d . . . . .
C11 C -0.0076(2) 0.32929(13) 0.28672(14) 0.0546(7) Uani 1 1 d D U . . .
C12 C 0.05455(18) 0.32259(10) 0.36881(11) 0.0349(5) Uani 1 1 d . . . . .
C13 C 0.01346(19) 0.35767(11) 0.41527(12) 0.0391(5) Uani 1 1 d . . . . .
H13 H -0.052454 0.382027 0.395195 0.047 Uiso 1 1 calc R U . . .
C14 C 0.06634(19) 0.35783(9) 0.48976(12) 0.0333(5) Uani 1 1 d . . . . .
C15 C 0.0159(2) 0.39724(10) 0.53723(13) 0.0440(5) Uani 1 1 d D U . . .
F11 F -0.0304(8) 0.2792(3) 0.2500(6) 0.0525(14) Uani 0.58(2) 1 d D U P A 1
F12 F -0.1034(7) 0.3631(5) 0.2709(4) 0.0697(18) Uani 0.58(2) 1 d D U P A 1
F13 F 0.0654(7) 0.3614(3) 0.2601(4) 0.0516(13) Uani 0.58(2) 1 d D U P A 1
F11' F -0.0062(11) 0.2745(4) 0.2565(8) 0.054(2) Uani 0.42(2) 1 d D U P A 2
F12' F -0.1201(5) 0.3398(7) 0.2742(6) 0.074(2) Uani 0.42(2) 1 d D U P A 2
F13' F 0.0366(11) 0.3676(5) 0.2522(7) 0.067(2) Uani 0.42(2) 1 d D U P A 2
F14 F -0.0076(12) 0.3661(6) 0.5897(6) 0.0531(16) Uani 0.56(4) 1 d D U P B 1
F15 F -0.0819(8) 0.4233(6) 0.4978(6) 0.0543(16) Uani 0.56(4) 1 d D U P B 1
F16 F 0.0894(8) 0.4401(5) 0.5686(8) 0.0607(17) Uani 0.56(4) 1 d D U P B 1
F14' F -0.0306(14) 0.3612(6) 0.5759(9) 0.051(2) Uani 0.44(4) 1 d D U P B 2
F15' F -0.0654(11) 0.4359(6) 0.5026(8) 0.0543(19) Uani 0.44(4) 1 d D U P B 2
F16' F 0.0982(8) 0.4283(7) 0.5856(8) 0.0551(19) Uani 0.44(4) 1 d D U P B 2
O21 O 0.27793(12) 0.38058(6) 0.43315(7) 0.0286(3) Uani 1 1 d . . . . .
O22 O 0.39393(12) 0.36038(6) 0.58166(7) 0.0273(3) Uani 1 1 d . . . . .
C21 C 0.2622(3) 0.47864(11) 0.39076(13) 0.0565(7) Uani 1 1 d D U . . .
C22 C 0.3045(2) 0.43281(9) 0.45219(11) 0.0327(5) Uani 1 1 d . . . . .
C23 C 0.3619(2) 0.45418(9) 0.52148(12) 0.0411(6) Uani 1 1 d . . . . .
H23 H 0.376198 0.495851 0.528472 0.049 Uiso 1 1 calc R U . . .
C24 C 0.3987(2) 0.41595(9) 0.58051(11) 0.0328(5) Uani 1 1 d . . . . .
F21 F 0.2557(9) 0.4588(4) 0.3252(3) 0.0730(17) Uani 0.57(2) 1 d D U P C 1
F22 F 0.1584(5) 0.4982(5) 0.3878(5) 0.0821(17) Uani 0.57(2) 1 d D U P C 1
F23 F 0.3322(8) 0.5268(3) 0.4045(4) 0.0623(15) Uani 0.57(2) 1 d D U P C 1
F21' F 0.2948(12) 0.4580(5) 0.3352(5) 0.0672(19) Uani 0.43(2) 1 d D U P C 2
F22' F 0.1469(4) 0.4790(6) 0.3670(7) 0.088(2) Uani 0.43(2) 1 d D U P C 2
F23' F 0.2952(12) 0.5348(3) 0.4029(6) 0.079(2) Uani 0.43(2) 1 d D U P C 2
C25 C 0.4517(7) 0.4435(3) 0.6560(4) 0.0474(13) Uani 0.71(3) 1 d D U P D 1
F24 F 0.4859(11) 0.5000(2) 0.6564(4) 0.0658(17) Uani 0.71(3) 1 d D U P D 1
F25 F 0.5425(7) 0.4123(3) 0.6941(5) 0.0686(17) Uani 0.71(3) 1 d D U P D 1
F26 F 0.3762(10) 0.4423(4) 0.6932(4) 0.0728(14) Uani 0.71(3) 1 d D U P D 1
C25' C 0.4321(16) 0.4425(7) 0.6574(9) 0.055(2) Uani 0.29(3) 1 d D U P D 2
F24' F 0.447(2) 0.5012(6) 0.6560(9) 0.061(2) Uani 0.29(3) 1 d D U P D 2
F25' F 0.5259(16) 0.4191(8) 0.7038(10) 0.059(2) Uani 0.29(3) 1 d D U P D 2
F26' F 0.3460(16) 0.4334(7) 0.6853(9) 0.053(2) Uani 0.29(3) 1 d D U P D 2
O31 O 0.48116(12) 0.32766(6) 0.46485(7) 0.0287(3) Uani 1 1 d . . . . .
O32 O 0.36408(12) 0.22331(6) 0.40816(7) 0.0269(3) Uani 1 1 d . . . . .
C31 C 0.65656(19) 0.34600(9) 0.44467(11) 0.0366(5) Uani 1 1 d D U . . .
C32 C 0.55627(17) 0.30435(9) 0.44338(10) 0.0263(4) Uani 1 1 d . . . . .
C33 C 0.55749(18) 0.24635(9) 0.41629(10) 0.0282(4) Uani 1 1 d . . . . .
H33 H 0.625768 0.230967 0.409373 0.034 Uiso 1 1 calc R U . . .
C34 C 0.45951(19) 0.21159(8) 0.39964(10) 0.0271(4) Uani 1 1 d . . . . .
C35 C 0.46199(19) 0.15123(10) 0.36286(12) 0.0404(5) Uani 1 1 d D U . . .
F31 F 0.6181(5) 0.3957(3) 0.4068(5) 0.0636(13) Uani 0.639(17) 1 d D U P E 1
F32 F 0.7336(5) 0.3222(2) 0.4172(4) 0.0509(11) Uani 0.639(17) 1 d D U P E 1
F33 F 0.7128(6) 0.3633(4) 0.5116(2) 0.0532(12) Uani 0.639(17) 1 d D U P E 1
F31' F 0.6279(9) 0.3804(5) 0.3863(4) 0.0573(19) Uani 0.361(17) 1 d D U P E 2
F32' F 0.7514(7) 0.3163(4) 0.4452(8) 0.060(2) Uani 0.361(17) 1 d D U P E 2
F33' F 0.6844(10) 0.3814(4) 0.5022(4) 0.0485(17) Uani 0.361(17) 1 d D U P E 2
F34 F 0.4456(10) 0.1067(3) 0.4052(4) 0.0559(14) Uani 0.60(2) 1 d D U P F 1
F35 F 0.3758(6) 0.1459(4) 0.3005(3) 0.0558(14) Uani 0.60(2) 1 d D U P F 1
F36 F 0.5589(5) 0.1388(4) 0.3483(6) 0.0617(14) Uani 0.60(2) 1 d D U P F 1
F34' F 0.4128(10) 0.1083(5) 0.3903(8) 0.0586(19) Uani 0.40(2) 1 d D U P F 2
F35' F 0.4067(13) 0.1556(6) 0.2932(3) 0.064(2) Uani 0.40(2) 1 d D U P F 2
F36' F 0.5696(5) 0.1343(6) 0.3715(8) 0.0552(19) Uani 0.40(2) 1 d D U P F 2
O1 O 0.47992(12) 0.23287(6) 0.56088(7) 0.0255(3) Uani 1 1 d . . . . .
P1 P 0.52404(4) 0.21288(2) 0.63834(3) 0.02342(10) Uani 1 1 d . . . . .
N11 N 0.41932(16) 0.19217(8) 0.74077(9) 0.0324(4) Uani 1 1 d . . . . .
N12 N 0.31765(14) 0.25041(7) 0.63649(8) 0.0259(3) Uani 1 1 d . . . . .
C101 C 0.40688(18) 0.21872(8) 0.67706(10) 0.0257(4) Uani 1 1 d . . . . .
C102 C 0.3306(2) 0.19888(11) 0.76675(11) 0.0371(5) Uani 1 1 d . . . . .
H102 H 0.333282 0.179793 0.811095 0.045 Uiso 1 1 calc R U . . .
C103 C 0.2361(2) 0.23247(11) 0.73135(12) 0.0401(5) Uani 1 1 d . . . . .
H103 H 0.175297 0.238282 0.751551 0.048 Uiso 1 1 calc R U . . .
C104 C 0.23190(19) 0.25761(10) 0.66543(11) 0.0343(5) Uani 1 1 d . . . . .
H104 H 0.166563 0.280620 0.639842 0.041 Uiso 1 1 calc R U . . .
C105 C 0.63773(18) 0.25996(9) 0.69164(11) 0.0295(4) Uani 1 1 d . U . . .
C106 C 0.6864(2) 0.29987(11) 0.65566(13) 0.0435(6) Uani 1 1 d . U . . .
H106 H 0.658516 0.302338 0.604135 0.052 Uiso 1 1 calc R U . . .
C107 C 0.7763(2) 0.33655(12) 0.69436(15) 0.0541(7) Uani 1 1 d . U . . .
H107 H 0.810365 0.363812 0.669453 0.065 Uiso 1 1 calc R U . . .
C108 C 0.8155(2) 0.33315(13) 0.76899(15) 0.0524(7) Uani 1 1 d . U . . .
H108 H 0.875993 0.358664 0.795723 0.063 Uiso 1 1 calc R U . . .
C109 C 0.7680(3) 0.29329(15) 0.80482(15) 0.0655(9) Uani 1 1 d . U . . .
H109 H 0.796374 0.290732 0.856327 0.079 Uiso 1 1 calc R U . . .
C110 C 0.6789(2) 0.25666(15) 0.76645(13) 0.0570(8) Uani 1 1 d . U . . .
H110 H 0.645858 0.229118 0.791641 0.068 Uiso 1 1 calc R U . . .
C111 C 0.57436(18) 0.13723(9) 0.64485(12) 0.0312(4) Uani 1 1 d . U . . .
C112 C 0.5579(3) 0.10652(11) 0.58093(15) 0.0535(7) Uani 1 1 d . U . . .
H112 H 0.517462 0.124501 0.535738 0.064 Uiso 1 1 calc R U . . .
C113 C 0.6012(3) 0.04861(13) 0.5832(2) 0.0800(10) Uani 1 1 d . U . . .
H113 H 0.589515 0.026881 0.539314 0.096 Uiso 1 1 calc R U . . .
C114 C 0.6603(3) 0.02296(13) 0.6479(2) 0.0792(11) Uani 1 1 d . U . . .
H114 H 0.690546 -0.016265 0.648863 0.095 Uiso 1 1 calc R U . . .
C115 C 0.6759(3) 0.05299(14) 0.7105(2) 0.0709(9) Uani 1 1 d . U . . .
H115 H 0.716596 0.034585 0.755355 0.085 Uiso 1 1 calc R U . . .
C116 C 0.6335(2) 0.11016(12) 0.71031(15) 0.0542(7) Uani 1 1 d . U . . .
H116 H 0.644730 0.130917 0.754804 0.065 Uiso 1 1 calc R U . . .
O2 O 0.21372(12) 0.19242(6) 0.49409(7) 0.0289(3) Uani 1 1 d . . . . .
P2 P 0.14513(5) 0.13683(2) 0.49059(3) 0.02490(10) Uani 1 1 d . . . . .
C201 C 0.22390(19) 0.07957(9) 0.55346(10) 0.0298(4) Uani 1 1 d . U . . .
N21 N 0.2852(3) 0.09843(11) 0.61937(12) 0.0495(7) Uani 0.869(3) 1 d . U P G 1
N22 N 0.2182(3) 0.02226(12) 0.53177(14) 0.0671(10) Uani 0.869(3) 1 d . U P G 1
C202 C 0.3388(3) 0.05682(13) 0.66848(14) 0.0494(8) Uani 0.869(3) 1 d D U P G 1
H202 H 0.381516 0.068948 0.716301 0.059 Uiso 0.869(3) 1 calc R U P G 1
C203 C 0.3332(5) -0.0016(3) 0.6511(2) 0.0514(9) Uani 0.869(3) 1 d D U P G 1
H203 H 0.369927 -0.030813 0.686406 0.062 Uiso 0.869(3) 1 calc R U P G 1
C204 C 0.2738(4) -0.01795(15) 0.58203(18) 0.0788(13) Uani 0.869(3) 1 d D U P G 1
H204 H 0.271530 -0.058960 0.568844 0.095 Uiso 0.869(3) 1 calc R U P G 1
N31 N 0.2023(19) 0.0814(8) 0.6210(9) 0.055(3) Uani 0.131(3) 1 d . U P G 2
N32 N 0.289(2) 0.0491(8) 0.5369(9) 0.057(3) Uani 0.131(3) 1 d . U P G 2
C302 C 0.267(2) 0.0347(10) 0.6679(11) 0.057(3) Uani 0.131(3) 1 d D U P G 2
H302 H 0.252443 0.030056 0.713118 0.068 Uiso 0.131(3) 1 calc R U P G 2
C303 C 0.345(4) -0.0033(19) 0.6559(16) 0.057(3) Uani 0.131(3) 1 d D U P G 2
H303 H 0.388936 -0.031851 0.689681 0.069 Uiso 0.131(3) 1 calc R U P G 2
C304 C 0.352(2) 0.0057(10) 0.5880(11) 0.058(3) Uani 0.131(3) 1 d D U P G 2
H304 H 0.403758 -0.019037 0.572995 0.070 Uiso 0.131(3) 1 calc R U P G 2
C205 C 0.02056(19) 0.14936(9) 0.51947(11) 0.0326(4) Uani 1 1 d D U . . .
C206 C -0.0215(3) 0.20561(12) 0.5189(2) 0.0454(10) Uani 0.869(5) 1 d D U P H 1
H206 H 0.012866 0.237727 0.500997 0.055 Uiso 0.869(5) 1 calc R U P H 1
C207 C -0.1135(3) 0.21664(16) 0.5441(2) 0.0588(12) Uani 0.869(5) 1 d D U P H 1
H207 H -0.143899 0.255910 0.542038 0.071 Uiso 0.869(5) 1 calc R U P H 1
C208 C -0.1606(3) 0.17080(16) 0.5720(2) 0.0550(10) Uani 0.869(5) 1 d D U P H 1
H208 H -0.222508 0.178357 0.590683 0.066 Uiso 0.869(5) 1 calc R U P H 1
C209 C -0.1188(3) 0.11447(14) 0.5730(2) 0.0585(9) Uani 0.869(5) 1 d D U P H 1
H209 H -0.153677 0.082472 0.590707 0.070 Uiso 0.869(5) 1 calc R U P H 1
C210 C -0.0263(3) 0.10324(13) 0.5485(2) 0.0502(8) Uani 0.869(5) 1 d D U P H 1
H210 H 0.004979 0.064083 0.551626 0.060 Uiso 0.869(5) 1 calc R U P H 1
C306 C 0.0038(19) 0.2065(5) 0.5413(16) 0.040(3) Uani 0.131(5) 1 d D U P H 2
H306 H 0.051774 0.239542 0.539551 0.048 Uiso 0.131(5) 1 calc R U P H 2
C307 C -0.0905(19) 0.2104(11) 0.5659(16) 0.050(3) Uani 0.131(5) 1 d D U P H 2
H307 H -0.090314 0.241211 0.599650 0.060 Uiso 0.131(5) 1 calc R U P H 2
C308 C -0.1837(17) 0.1737(11) 0.5458(17) 0.059(3) Uani 0.131(5) 1 d D U P H 2
H308 H -0.252897 0.185521 0.554513 0.071 Uiso 0.131(5) 1 calc R U P H 2
C309 C -0.1787(14) 0.1204(9) 0.5134(14) 0.062(3) Uani 0.131(5) 1 d D U P H 2
H309 H -0.242079 0.094035 0.494998 0.074 Uiso 0.131(5) 1 calc R U P H 2
C310 C -0.0696(14) 0.1098(7) 0.5111(10) 0.054(3) Uani 0.131(5) 1 d D U P H 2
H310 H -0.053421 0.069457 0.502435 0.065 Uiso 0.131(5) 1 calc DR U P H 2
C211 C 0.10137(18) 0.10413(9) 0.40138(10) 0.0296(4) Uani 1 1 d . . . . .
C212 C 0.1399(2) 0.12981(10) 0.34809(11) 0.0368(5) Uani 1 1 d . . . . .
H212 H 0.186748 0.164610 0.358634 0.044 Uiso 1 1 calc R U . . .
C213 C 0.1099(2) 0.10451(12) 0.27906(12) 0.0452(6) Uani 1 1 d . . . . .
H213 H 0.136544 0.122097 0.242580 0.054 Uiso 1 1 calc R U . . .
C214 C 0.0422(2) 0.05457(11) 0.26329(12) 0.0464(6) Uani 1 1 d . . . . .
H214 H 0.023792 0.036962 0.216394 0.056 Uiso 1 1 calc R U . . .
C215 C 0.0008(3) 0.02973(11) 0.31538(13) 0.0541(7) Uani 1 1 d . . . . .
H215 H -0.048307 -0.004200 0.303805 0.065 Uiso 1 1 calc R U . . .
C216 C 0.0303(2) 0.05400(10) 0.38439(13) 0.0467(6) Uani 1 1 d . . . . .
H216 H 0.002180 0.036500 0.420290 0.056 Uiso 1 1 calc DR U . . .

loop_
_atom_site_aniso_label
_atom_site_aniso_U_11
_atom_site_aniso_U_22
_atom_site_aniso_U_33
_atom_site_aniso_U_23
_atom_site_aniso_U_13
_atom_site_aniso_U_12
Eu1 0.02178(5) 0.01976(5) 0.01912(5) -0.00163(3) 0.00446(4) -0.00025(4)
O11 0.0243(7) 0.0344(8) 0.0285(7) -0.0021(6) 0.0023(6) 0.0021(6)
O12 0.0303(8) 0.0344(8) 0.0312(7) 0.0006(6) 0.0103(6) 0.0062(6)
C11 0.0329(13) 0.0835(19) 0.0400(13) 0.0046(13) 0.0005(11) 0.0180(14)
C12 0.0235(10) 0.0440(12) 0.0338(11) 0.0027(9) 0.0039(9) -0.0003(10)
C13 0.0279(11) 0.0465(13) 0.0413(12) 0.0067(10) 0.0084(9) 0.0110(10)
C14 0.0299(11) 0.0319(11) 0.0412(12) 0.0023(9) 0.0156(9) 0.0035(9)
C15 0.0414(13) 0.0422(13) 0.0530(14) -0.0015(11) 0.0214(11) 0.0091(11)
F11 0.023(3) 0.089(3) 0.034(2) -0.0097(19) -0.008(2) -0.0060(18)
F12 0.049(2) 0.103(4) 0.0471(18) 0.009(2) 0.0001(17) 0.038(2)
F13 0.050(3) 0.064(2) 0.033(2) 0.0217(15) 0.002(2) 0.018(2)
F11' 0.018(3) 0.092(4) 0.037(3) -0.013(3) -0.010(3) -0.003(2)
F12' 0.032(2) 0.115(5) 0.059(3) -0.002(4) -0.011(2) 0.023(3)
F13' 0.064(4) 0.076(3) 0.044(3) 0.030(2) -0.008(3) 0.024(3)
F14 0.058(4) 0.066(3) 0.045(3) -0.003(2) 0.030(2) 0.010(2)
F15 0.043(2) 0.047(3) 0.075(3) -0.007(3) 0.0227(19) 0.017(2)
F16 0.060(3) 0.042(3) 0.080(4) -0.018(3) 0.021(2) 0.001(2)
F14' 0.052(4) 0.058(3) 0.053(4) -0.002(3) 0.030(3) 0.006(3)
F15' 0.061(4) 0.040(3) 0.065(3) 0.004(3) 0.025(3) 0.023(3)
F16' 0.059(3) 0.050(4) 0.058(4) -0.017(3) 0.021(2) 0.009(3)
O21 0.0298(7) 0.0268(7) 0.0260(7) 0.0019(5) 0.0042(6) 0.0015(6)
O22 0.0341(8) 0.0217(7) 0.0240(7) -0.0015(5) 0.0060(6) -0.0009(6)
C21 0.090(2) 0.0344(12) 0.0368(13) 0.0095(10) 0.0073(13) 0.0044(14)
C22 0.0410(12) 0.0264(10) 0.0302(10) 0.0054(8) 0.0104(9) 0.0045(9)
C23 0.0649(16) 0.0216(10) 0.0318(11) -0.0015(8) 0.0080(11) -0.0017(11)
C24 0.0444(13) 0.0258(10) 0.0253(10) -0.0047(8) 0.0069(9) -0.0026(9)
F21 0.122(4) 0.047(2) 0.0271(19) 0.0095(15) -0.010(2) -0.007(3)
F22 0.087(3) 0.069(3) 0.073(3) 0.021(3) -0.001(2) 0.039(2)
F23 0.107(3) 0.0248(18) 0.0473(19) 0.0176(16) 0.012(2) 0.001(2)
F21' 0.116(5) 0.056(3) 0.025(3) 0.012(2) 0.015(3) -0.011(4)
F22' 0.099(4) 0.061(4) 0.070(4) 0.021(3) -0.022(3) 0.026(3)
F23' 0.134(5) 0.023(2) 0.057(3) 0.012(2) -0.004(4) 0.020(3)
C25 0.082(3) 0.0264(17) 0.0283(18) -0.0056(15) 0.0090(19) -0.0058(19)
F24 0.102(4) 0.0286(14) 0.0483(16) -0.0073(12) -0.004(2) -0.0189(19)
F25 0.094(3) 0.049(2) 0.034(3) -0.0161(16) -0.022(2) 0.0137(18)
F26 0.113(4) 0.066(3) 0.0420(19) -0.0264(17) 0.028(2) -0.015(2)
C25' 0.094(5) 0.036(4) 0.030(3) -0.009(3) 0.012(4) -0.012(4)
F24' 0.107(6) 0.035(3) 0.035(3) -0.017(3) 0.015(4) -0.016(4)
F25' 0.096(5) 0.043(4) 0.026(3) -0.018(3) 0.003(3) -0.003(4)
F26' 0.092(5) 0.040(4) 0.030(4) -0.015(3) 0.026(4) -0.012(4)
O31 0.0318(8) 0.0244(7) 0.0319(7) -0.0006(5) 0.0131(6) 0.0017(6)
O32 0.0282(7) 0.0294(7) 0.0221(6) -0.0034(5) 0.0063(6) -0.0013(6)
C31 0.0381(12) 0.0358(11) 0.0388(11) -0.0023(9) 0.0164(10) -0.0056(10)
C32 0.0276(10) 0.0287(10) 0.0213(9) 0.0034(7) 0.0058(8) 0.0003(8)
C33 0.0283(10) 0.0289(10) 0.0276(10) -0.0012(8) 0.0088(8) 0.0034(8)
C34 0.0344(11) 0.0264(10) 0.0202(9) -0.0005(7) 0.0079(8) 0.0036(8)
C35 0.0428(13) 0.0335(11) 0.0426(12) -0.0099(9) 0.0102(10) 0.0028(10)
F31 0.0651(19) 0.039(2) 0.088(3) 0.023(2) 0.026(2) -0.0056(16)
F32 0.047(2) 0.0584(18) 0.061(3) -0.0158(17) 0.0362(19) -0.0159(14)
F33 0.047(2) 0.066(3) 0.0487(16) -0.0184(16) 0.0186(14) -0.029(2)
F31' 0.075(4) 0.055(4) 0.043(3) 0.009(2) 0.020(3) -0.027(3)
F32' 0.037(3) 0.064(3) 0.086(5) -0.021(4) 0.027(3) -0.009(2)
F33' 0.051(4) 0.046(4) 0.053(3) -0.021(2) 0.023(2) -0.017(3)
F34 0.081(4) 0.0257(15) 0.052(2) -0.0060(15) 0.007(2) -0.007(2)
F35 0.057(2) 0.058(3) 0.0440(18) -0.0284(15) 0.0037(16) 0.003(2)
F36 0.055(2) 0.056(3) 0.080(4) -0.035(3) 0.0292(19) 0.0021(18)
F34' 0.055(4) 0.034(3) 0.077(4) -0.015(3) 0.006(3) -0.010(3)
F35' 0.085(4) 0.057(4) 0.037(2) -0.024(2) 0.001(3) 0.017(4)
F36' 0.054(3) 0.042(3) 0.067(4) -0.018(3) 0.013(2) 0.019(2)
O1 0.0257(7) 0.0293(7) 0.0204(6) 0.0017(5) 0.0057(5) 0.0029(6)
P1 0.0234(2) 0.0260(2) 0.0192(2) 0.00107(18) 0.00412(19) -0.0016(2)
N11 0.0345(10) 0.0398(10) 0.0210(8) -0.0014(7) 0.0061(7) -0.0088(8)
N12 0.0275(9) 0.0255(8) 0.0247(8) -0.0054(6) 0.0079(7) -0.0052(7)
C101 0.0273(10) 0.0281(10) 0.0204(9) -0.0041(7) 0.0055(8) -0.0072(8)
C102 0.0433(13) 0.0465(13) 0.0228(10) -0.0029(9) 0.0120(9) -0.0137(11)
C103 0.0394(13) 0.0519(14) 0.0353(12) -0.0055(10) 0.0209(10) -0.0084(11)
C104 0.0320(11) 0.0389(12) 0.0342(11) -0.0039(9) 0.0134(9) -0.0026(10)
C105 0.0253(10) 0.0345(10) 0.0275(10) -0.0033(8) 0.0067(8) -0.0033(9)
C106 0.0420(13) 0.0413(12) 0.0382(12) 0.0095(10) -0.0006(10) -0.0090(11)
C107 0.0457(15) 0.0467(14) 0.0597(16) 0.0113(12) 0.0016(12) -0.0186(12)
C108 0.0363(13) 0.0582(16) 0.0566(15) -0.0165(13) 0.0054(12) -0.0184(12)
C109 0.0512(17) 0.109(2) 0.0336(13) -0.0187(14) 0.0090(12) -0.0391(17)
C110 0.0505(16) 0.092(2) 0.0277(12) -0.0062(12) 0.0107(11) -0.0380(16)
C111 0.0242(10) 0.0263(10) 0.0409(11) 0.0054(8) 0.0067(9) -0.0023(8)
C112 0.0590(17) 0.0363(13) 0.0566(15) -0.0090(11) 0.0055(13) 0.0082(12)
C113 0.071(2) 0.0422(16) 0.114(3) -0.0283(17) 0.010(2) 0.0081(16)
C114 0.0438(16) 0.0270(13) 0.149(3) 0.0088(17) 0.0038(19) 0.0011(12)
C115 0.0436(16) 0.0484(16) 0.108(3) 0.0385(17) 0.0058(16) 0.0042(14)
C116 0.0468(15) 0.0532(15) 0.0571(15) 0.0234(13) 0.0082(12) 0.0090(13)
O2 0.0322(8) 0.0288(7) 0.0236(7) -0.0027(5) 0.0055(6) -0.0083(6)
P2 0.0274(3) 0.0231(2) 0.0211(2) -0.00075(18) 0.00297(19) -0.0043(2)
C201 0.0334(11) 0.0267(10) 0.0262(9) -0.0005(8) 0.0045(8) -0.0039(9)
N21 0.0656(18) 0.0369(12) 0.0308(11) 0.0009(9) -0.0072(11) 0.0018(12)
N22 0.095(2) 0.0319(13) 0.0441(14) -0.0041(11) -0.0224(14) 0.0116(15)
C202 0.0640(19) 0.0427(15) 0.0275(13) 0.0030(11) -0.0062(13) 0.0050(15)
C203 0.062(2) 0.0397(16) 0.0376(16) 0.0120(13) -0.0062(16) 0.0110(16)
C204 0.112(3) 0.0323(15) 0.0570(19) 0.0002(14) -0.0255(19) 0.0147(18)
N31 0.072(5) 0.047(5) 0.036(4) 0.003(4) 0.002(5) 0.009(5)
N32 0.076(5) 0.037(4) 0.043(4) 0.009(4) -0.003(4) 0.011(4)
C302 0.078(5) 0.049(5) 0.033(4) 0.009(4) 0.000(4) 0.005(5)
C303 0.075(5) 0.041(5) 0.039(5) 0.004(5) -0.007(5) 0.009(5)
C304 0.076(4) 0.039(4) 0.044(4) 0.009(4) -0.004(4) 0.013(4)
C205 0.0328(11) 0.0302(10) 0.0334(10) -0.0013(8) 0.0083(9) -0.0048(9)
C206 0.0321(17) 0.0311(14) 0.072(3) 0.0057(13) 0.0153(16) 0.0003(12)
C207 0.042(2) 0.0451(18) 0.090(3) -0.0030(18) 0.0220(19) 0.0104(15)
C208 0.0411(18) 0.065(2) 0.065(2) -0.0076(18) 0.0258(16) -0.0001(16)
C209 0.0493(18) 0.0569(18) 0.080(2) 0.0133(16) 0.0354(17) -0.0028(15)
C210 0.0480(18) 0.0355(14) 0.074(2) 0.0107(14) 0.0293(17) 0.0020(13)
C306 0.028(5) 0.035(5) 0.060(5) -0.006(5) 0.020(5) 0.000(4)
C307 0.037(5) 0.047(5) 0.071(5) -0.004(5) 0.022(5) 0.006(4)
C308 0.045(5) 0.058(5) 0.079(5) 0.000(5) 0.025(5) 0.005(4)
C309 0.048(5) 0.059(5) 0.082(5) 0.004(5) 0.025(4) -0.003(4)
C310 0.043(5) 0.045(5) 0.078(5) 0.000(5) 0.023(5) -0.001(5)
C211 0.0313(11) 0.0277(10) 0.0229(9) -0.0015(8) -0.0018(8) -0.0026(9)
C212 0.0382(12) 0.0413(12) 0.0272(10) -0.0069(9) 0.0046(9) -0.0113(10)
C213 0.0480(14) 0.0581(15) 0.0265(11) -0.0088(10) 0.0073(10) -0.0089(12)
C214 0.0512(15) 0.0477(14) 0.0304(12) -0.0146(10) -0.0017(10) -0.0021(12)
C215 0.0706(19) 0.0351(13) 0.0423(14) -0.0091(10) -0.0035(13) -0.0164(13)
C216 0.0637(17) 0.0346(12) 0.0343(12) -0.0021(9) 0.0045(11) -0.0175(12)

loop_
_atom_type_symbol
_atom_type_description
_atom_type_scat_dispersion_real
_atom_type_scat_dispersion_imag
_atom_type_scat_source
C C 0.0033 0.0016 'International Tables Vol C Tables 4.2.6.8 and 6.1.1.4'
H H 0.0000 0.0000 'International Tables Vol C Tables 4.2.6.8 and 6.1.1.4'
N N 0.0061 0.0033 'International Tables Vol C Tables 4.2.6.8 and 6.1.1.4'
O O 0.0106 0.0060 'International Tables Vol C Tables 4.2.6.8 and 6.1.1.4'
P P 0.1023 0.0942 'International Tables Vol C Tables 4.2.6.8 and 6.1.1.4'
Eu Eu -0.1578 3.6682 'International Tables Vol C Tables 4.2.6.8 and 6.1.1.4'
F F 0.0171 0.0103 'International Tables Vol C Tables 4.2.6.8 and 6.1.1.4'

loop_
_geom_angle_atom_site_label_1
_geom_angle_atom_site_label_2
_geom_angle_atom_site_label_3
_geom_angle
_geom_angle_site_symmetry_1
_geom_angle_site_symmetry_3
_geom_angle_publ_flag
O11 Eu1 O31 109.40(5) . . yes
O11 Eu1 P1 154.48(3) . . ?
O11 Eu1 N12 126.86(5) . . yes
O12 Eu1 O11 70.66(5) . . yes
O12 Eu1 O21 74.68(5) . . yes
O12 Eu1 O31 133.38(5) . . yes
O12 Eu1 O32 144.81(5) . . yes
O12 Eu1 P1 116.35(3) . . ?
O12 Eu1 N12 69.77(5) . . yes
O21 Eu1 O11 65.63(5) . . yes
O21 Eu1 O31 64.70(5) . . yes
O21 Eu1 P1 139.09(3) . . ?
O21 Eu1 N12 131.98(5) . . yes
O22 Eu1 O11 130.37(5) . . yes
O22 Eu1 O12 74.52(5) . . yes
O22 Eu1 O21 71.86(4) . . yes
O22 Eu1 O31 71.96(5) . . yes
O22 Eu1 O32 138.62(5) . . yes
O22 Eu1 P1 73.83(3) . . ?
O22 Eu1 N12 68.33(4) . . yes
O22 Eu1 O2 136.44(4) . . yes
O31 Eu1 P1 83.99(3) . . ?
O31 Eu1 N12 123.48(5) . . yes
O32 Eu1 O11 75.96(5) . . yes
O32 Eu1 O21 101.55(4) . . yes
O32 Eu1 O31 68.65(4) . . yes
O32 Eu1 P1 89.77(3) . . ?
O32 Eu1 N12 126.06(5) . . yes
O1 Eu1 O11 147.06(4) . . yes
O1 Eu1 O12 134.57(4) . . yes
O1 Eu1 O21 133.09(5) . . yes
O1 Eu1 O22 81.89(5) . . yes
O1 Eu1 O31 70.54(5) . . yes
O1 Eu1 O32 73.62(4) . . yes
O1 Eu1 P1 18.24(3) . . ?
O1 Eu1 N12 65.53(5) . . yes
O1 Eu1 O2 85.93(5) . . yes
N12 Eu1 P1 47.49(4) . . ?
O2 Eu1 O11 74.25(5) . . yes
O2 Eu1 O12 85.31(5) . . yes
O2 Eu1 O21 139.12(5) . . yes
O2 Eu1 O31 140.92(5) . . yes
O2 Eu1 O32 75.08(5) . . yes
O2 Eu1 P1 81.74(3) . . ?
O2 Eu1 N12 68.55(4) . . yes
C12 O11 Eu1 129.40(13) . . ?
C14 O12 Eu1 133.13(13) . . ?
F11 C11 C12 115.5(5) . . ?
F11 C11 F12 109.4(4) . . ?
F11 C11 F13 107.4(4) . . ?
F12 C11 C12 113.9(4) . . ?
F12 C11 F13 104.1(4) . . ?
F13 C11 C12 105.6(4) . . ?
F11' C11 C12 106.7(7) . . ?
F12' C11 C12 110.7(5) . . ?
F12' C11 F11' 103.3(5) . . ?
F13' C11 C12 116.3(6) . . ?
F13' C11 F11' 108.0(6) . . ?
F13' C11 F12' 110.9(5) . . ?
O11 C12 C11 114.46(19) . . ?
O11 C12 C13 128.9(2) . . ?
C13 C12 C11 116.6(2) . . ?
C12 C13 H13 119.1 . . ?
C14 C13 C12 121.7(2) . . ?
C14 C13 H13 119.1 . . ?
O12 C14 C13 128.0(2) . . ?
O12 C14 C15 113.31(19) . . ?
C13 C14 C15 118.71(19) . . ?
F14 C15 C14 112.2(7) . . ?
F14 C15 F15 107.3(5) . . ?
F15 C15 C14 111.3(6) . . ?
F16 C15 C14 110.4(5) . . ?
F16 C15 F14 107.7(5) . . ?
F16 C15 F15 107.8(4) . . ?
F14' C15 C14 107.9(8) . . ?
F15' C15 C14 116.6(7) . . ?
F15' C15 F14' 107.0(6) . . ?
F15' C15 F16' 107.2(5) . . ?
F16' C15 C14 111.3(6) . . ?
F16' C15 F14' 106.2(5) . . ?
C22 O21 Eu1 134.34(13) . . ?
C24 O22 Eu1 135.25(13) . . ?
F21 C21 C22 115.2(5) . . ?
F21 C21 F22 107.3(4) . . ?
F21 C21 F23 107.6(4) . . ?
F22 C21 C22 110.0(3) . . ?
F22 C21 F23 106.6(4) . . ?
F23 C21 C22 109.9(4) . . ?
F21' C21 C22 106.2(5) . . ?
F21' C21 F22' 105.7(4) . . ?
F22' C21 C22 109.7(4) . . ?
F23' C21 C22 119.2(5) . . ?
F23' C21 F21' 108.7(5) . . ?
F23' C21 F22' 106.6(4) . . ?
O21 C22 C21 113.96(18) . . ?
O21 C22 C23 128.22(19) . . ?
C23 C22 C21 117.76(19) . . ?
C22 C23 H23 119.3 . . ?
C24 C23 C22 121.35(19) . . ?
C24 C23 H23 119.3 . . ?
O22 C24 C23 128.75(19) . . ?
O22 C24 C25 113.2(3) . . ?
O22 C24 C25' 111.7(6) . . ?
C23 C24 C25 118.1(3) . . ?
C23 C24 C25' 118.7(6) . . ?
F24 C25 C24 115.3(5) . . ?
F24 C25 F26 106.6(4) . . ?
F25 C25 C24 110.6(5) . . ?
F25 C25 F24 106.8(4) . . ?
F25 C25 F26 106.8(4) . . ?
F26 C25 C24 110.4(5) . . ?
F24' C25' C24 111.1(11) . . ?
F24' C25' F26' 106.8(7) . . ?
F25' C25' C24 114.7(13) . . ?
F25' C25' F24' 108.0(8) . . ?
F25' C25' F26' 106.8(7) . . ?
F26' C25' C24 109.0(11) . . ?
C32 O31 Eu1 132.13(13) . . ?
C34 O32 Eu1 132.27(12) . . ?
F31 C31 C32 110.7(3) . . ?
F32 C31 C32 114.3(3) . . ?
F32 C31 F31 106.7(3) . . ?
F33 C31 C32 111.3(3) . . ?
F33 C31 F31 106.4(3) . . ?
F33 C31 F32 107.0(3) . . ?
F31' C31 C32 110.0(5) . . ?
F31' C31 F32' 107.2(5) . . ?
F31' C31 F33' 107.5(4) . . ?
F32' C31 C32 112.7(5) . . ?
F33' C31 C32 111.9(5) . . ?
F33' C31 F32' 107.3(4) . . ?
O31 C32 C31 114.35(17) . . ?
O31 C32 C33 127.76(19) . . ?
C33 C32 C31 117.85(18) . . ?
C32 C33 H33 120.0 . . ?
C34 C33 C32 120.00(19) . . ?
C34 C33 H33 120.0 . . ?
O32 C34 C33 128.78(18) . . ?
O32 C34 C35 113.48(18) . . ?
C33 C34 C35 117.68(18) . . ?
F34 C35 C34 110.0(4) . . ?
F35 C35 C34 112.0(4) . . ?
F35 C35 F34 105.1(3) . . ?
F36 C35 C34 115.5(4) . . ?
F36 C35 F34 106.6(4) . . ?
F36 C35 F35 107.1(4) . . ?
F34' C35 C34 112.0(7) . . ?
F34' C35 F36' 107.3(5) . . ?
F35' C35 C34 109.5(6) . . ?
F35' C35 F34' 108.2(5) . . ?
F35' C35 F36' 108.9(5) . . ?
F36' C35 C34 110.8(6) . . ?
P1 O1 Eu1 132.07(8) . . ?
O1 P1 Eu1 29.69(5) . . ?
O1 P1 C101 107.87(9) . . ?
O1 P1 C105 112.03(9) . . ?
O1 P1 C111 111.23(9) . . ?
C101 P1 Eu1 78.98(6) . . ?
C105 P1 Eu1 115.70(7) . . ?
C105 P1 C101 106.88(9) . . ?
C111 P1 Eu1 129.48(7) . . ?
C111 P1 C101 109.67(9) . . ?
C111 P1 C105 109.04(10) . . ?
C101 N11 C102 115.11(19) . . ?
C101 N12 Eu1 119.21(12) . . ?
C101 N12 C104 114.84(17) . . ?
C104 N12 Eu1 125.56(14) . . ?
N11 C101 P1 118.11(16) . . ?
N12 C101 P1 113.66(14) . . ?
N12 C101 N11 128.23(19) . . ?
N11 C102 H102 119.0 . . ?
N11 C102 C103 122.0(2) . . ?
C103 C102 H102 119.0 . . ?
C102 C103 H103 121.0 . . ?
C102 C103 C104 118.0(2) . . ?
C104 C103 H103 121.0 . . ?
N12 C104 C103 121.8(2) . . ?
N12 C104 H104 119.1 . . ?
C103 C104 H104 119.1 . . ?
C106 C105 P1 118.02(16) . . ?
C106 C105 C110 119.5(2) . . ?
C110 C105 P1 122.52(17) . . ?
C105 C106 H106 119.9 . . ?
C105 C106 C107 120.3(2) . . ?
C107 C106 H106 119.9 . . ?
C106 C107 H107 120.2 . . ?
C108 C107 C106 119.6(2) . . ?
C108 C107 H107 120.2 . . ?
C107 C108 H108 119.8 . . ?
C109 C108 C107 120.3(2) . . ?
C109 C108 H108 119.8 . . ?
C108 C109 H109 119.9 . . ?
C108 C109 C110 120.2(3) . . ?
C110 C109 H109 119.9 . . ?
C105 C110 C109 120.2(2) . . ?
C105 C110 H110 119.9 . . ?
C109 C110 H110 119.9 . . ?
C112 C111 P1 117.24(17) . . ?
C112 C111 C116 119.5(2) . . ?
C116 C111 P1 123.13(19) . . ?
C111 C112 H112 120.4 . . ?
C111 C112 C113 119.2(3) . . ?
C113 C112 H112 120.4 . . ?
C112 C113 H113 119.8 . . ?
C114 C113 C112 120.5(3) . . ?
C114 C113 H113 119.8 . . ?
C113 C114 H114 119.9 . . ?
C115 C114 C113 120.2(3) . . ?
C115 C114 H114 119.9 . . ?
C114 C115 H115 119.6 . . ?
C114 C115 C116 120.8(3) . . ?
C116 C115 H115 119.6 . . ?
C111 C116 H116 120.1 . . ?
C115 C116 C111 119.7(3) . . ?
C115 C116 H116 120.1 . . ?
P2 O2 Eu1 175.94(9) . . ?
O2 P2 C201 112.51(9) . . ?
O2 P2 C205 112.00(9) . . ?
O2 P2 C211 112.27(9) . . ?
C205 P2 C201 102.99(10) . . ?
C211 P2 C201 107.07(9) . . ?
C211 P2 C205 109.49(10) . . ?
N21 C201 P2 116.15(17) . . ?
N21 C201 N22 124.1(2) . . ?
N22 C201 P2 119.75(16) . . ?
N31 C201 P2 112.7(7) . . ?
N32 C201 P2 119.5(8) . . ?
N32 C201 N31 127.6(11) . . ?
C201 N21 C202 117.6(2) . . ?
C201 N22 C204 116.5(2) . . ?
N21 C202 H202 119.4 . . ?
C203 C202 N21 121.3(3) . . ?
C203 C202 H202 119.4 . . ?
C202 C203 H203 120.8 . . ?
C202 C203 C204 118.4(4) . . ?
C204 C203 H203 120.8 . . ?
N22 C204 C203 121.9(3) . . ?
N22 C204 H204 119.1 . . ?
C203 C204 H204 119.1 . . ?
C201 N31 C302 109.7(16) . . ?
C201 N32 C304 118.5(18) . . ?
N31 C302 H302 115.8 . . ?
C303 C302 N31 128(2) . . ?
C303 C302 H302 115.8 . . ?
C302 C303 H303 125.3 . . ?
C302 C303 C304 109(3) . . ?
C304 C303 H303 125.3 . . ?
N32 C304 H304 117.0 . . ?
C303 C304 N32 126(2) . . ?
C303 C304 H304 117.0 . . ?
C206 C205 P2 119.8(2) . . ?
C206 C205 C210 119.4(3) . . ?
C210 C205 P2 120.54(18) . . ?
C306 C205 P2 117.3(9) . . ?
C306 C205 C310 116.0(8) . . ?
C310 C205 P2 125.8(5) . . ?
C205 C206 H206 119.6 . . ?
C205 C206 C207 120.7(3) . . ?
C207 C206 H206 119.6 . . ?
C206 C207 H207 120.2 . . ?
C208 C207 C206 119.7(3) . . ?
C208 C207 H207 120.2 . . ?
C207 C208 H208 120.0 . . ?
C209 C208 C207 119.9(3) . . ?
C209 C208 H208 120.0 . . ?
C208 C209 H209 119.7 . . ?
C208 C209 C210 120.7(3) . . ?
C210 C209 H209 119.7 . . ?
C205 C210 H210 120.3 . . ?
C209 C210 C205 119.5(3) . . ?
C209 C210 H210 120.3 . . ?
C205 C306 H306 123.8 . . ?
C307 C306 C205 112.5(15) . . ?
C307 C306 H306 123.8 . . ?
C306 C307 H307 117.3 . . ?
C308 C307 C306 125.5(16) . . ?
C308 C307 H307 117.3 . . ?
C307 C308 H308 119.7 . . ?
C309 C308 C307 120.6(11) . . ?
C309 C308 H308 119.7 . . ?
C308 C309 H309 124.8 . . ?
C308 C309 C310 110.5(14) . . ?
C310 C309 H309 124.8 . . ?
C205 C310 H310 115.3 . . ?
C309 C310 C205 129.4(14) . . ?
C309 C310 H310 115.3 . . ?
C212 C211 P2 118.56(15) . . ?
C212 C211 C216 119.30(19) . . ?
C216 C211 P2 122.14(17) . . ?
C211 C212 H212 120.1 . . ?
C211 C212 C213 119.8(2) . . ?
C213 C212 H212 120.1 . . ?
C212 C213 H213 119.7 . . ?
C214 C213 C212 120.5(2) . . ?
C214 C213 H213 119.7 . . ?
C213 C214 H214 120.0 . . ?
C213 C214 C215 120.0(2) . . ?
C215 C214 H214 120.0 . . ?
C214 C215 H215 119.9 . . ?
C214 C215 C216 120.2(2) . . ?
C216 C215 H215 119.9 . . ?
C211 C216 H216 120.0 . . ?
C215 C216 C211 120.1(2) . . ?
C215 C216 H216 120.0 . . ?

loop_
_geom_bond_atom_site_label_1
_geom_bond_atom_site_label_2
_geom_bond_distance
_geom_bond_site_symmetry_2
_geom_bond_publ_flag
Eu1 O11 2.5006(14) . yes
Eu1 O12 2.3994(14) . yes
Eu1 O21 2.4263(13) . yes
Eu1 O22 2.3768(13) . yes
Eu1 O31 2.5170(14) . yes
Eu1 O32 2.4091(13) . yes
Eu1 O1 2.3664(13) . yes
Eu1 P1 3.5465(5) . ?
Eu1 N12 2.8219(16) . yes
Eu1 O2 2.3807(14) . yes
O11 C12 1.245(3) . ?
O12 C14 1.255(3) . ?
C11 C12 1.541(3) . ?
C11 F11 1.309(5) . ?
C11 F12 1.346(4) . ?
C11 F13 1.365(5) . ?
C11 F11' 1.360(6) . ?
C11 F12' 1.341(5) . ?
C11 F13' 1.303(6) . ?
C12 C13 1.399(3) . ?
C13 H13 0.9500 . ?
C13 C14 1.385(3) . ?
C14 C15 1.534(3) . ?
C15 F14 1.334(5) . ?
C15 F15 1.336(5) . ?
C15 F16 1.325(5) . ?
C15 F14' 1.340(6) . ?
C15 F15' 1.331(6) . ?
C15 F16' 1.338(5) . ?
O21 C22 1.238(2) . ?
O22 C24 1.245(2) . ?
C21 C22 1.533(3) . ?
C21 F21 1.323(5) . ?
C21 F22 1.327(5) . ?
C21 F23 1.349(4) . ?
C21 F21' 1.340(5) . ?
C21 F22' 1.340(5) . ?
C21 F23' 1.317(5) . ?
C22 C23 1.391(3) . ?
C23 H23 0.9500 . ?
C23 C24 1.386(3) . ?
C24 C25 1.531(7) . ?
C24 C25' 1.534(16) . ?
C25 F24 1.329(4) . ?
C25 F25 1.325(4) . ?
C25 F26 1.335(5) . ?
C25' F24' 1.327(7) . ?
C25' F25' 1.325(7) . ?
C25' F26' 1.340(7) . ?
O31 C32 1.235(2) . ?
O32 C34 1.255(3) . ?
C31 C32 1.534(3) . ?
C31 F31 1.333(4) . ?
C31 F32 1.329(4) . ?
C31 F33 1.322(4) . ?
C31 F31' 1.321(5) . ?
C31 F32' 1.334(5) . ?
C31 F33' 1.322(5) . ?
C32 C33 1.401(3) . ?
C33 H33 0.9500 . ?
C33 C34 1.380(3) . ?
C34 C35 1.531(3) . ?
C35 F34 1.343(4) . ?
C35 F35 1.339(4) . ?
C35 F36 1.329(4) . ?
C35 F34' 1.329(6) . ?
C35 F35' 1.311(5) . ?
C35 F36' 1.329(5) . ?
O1 P1 1.4953(13) . ?
P1 C101 1.816(2) . ?
P1 C105 1.793(2) . ?
P1 C111 1.791(2) . ?
N11 C101 1.334(2) . ?
N11 C102 1.338(3) . ?
N12 C101 1.333(3) . ?
N12 C104 1.343(3) . ?
C102 H102 0.9500 . ?
C102 C103 1.370(4) . ?
C103 H103 0.9500 . ?
C103 C104 1.380(3) . ?
C104 H104 0.9500 . ?
C105 C106 1.376(3) . ?
C105 C110 1.379(3) . ?
C106 H106 0.9500 . ?
C106 C107 1.389(3) . ?
C107 H107 0.9500 . ?
C107 C108 1.375(4) . ?
C108 H108 0.9500 . ?
C108 C109 1.365(4) . ?
C109 H109 0.9500 . ?
C109 C110 1.381(4) . ?
C110 H110 0.9500 . ?
C111 C112 1.374(3) . ?
C111 C116 1.388(3) . ?
C112 H112 0.9500 . ?
C112 C113 1.395(4) . ?
C113 H113 0.9500 . ?
C113 C114 1.363(5) . ?
C114 H114 0.9500 . ?
C114 C115 1.345(5) . ?
C115 H115 0.9500 . ?
C115 C116 1.379(4) . ?
C116 H116 0.9500 . ?
O2 P2 1.4894(15) . ?
P2 C201 1.822(2) . ?
P2 C205 1.799(2) . ?
P2 C211 1.7967(19) . ?
C201 N21 1.331(3) . ?
C201 N22 1.344(3) . ?
C201 N31 1.413(18) . ?
C201 N32 1.16(2) . ?
N21 C202 1.346(3) . ?
N22 C204 1.344(4) . ?
C202 H202 0.9500 . ?
C202 C203 1.346(6) . ?
C203 H203 0.9500 . ?
C203 C204 1.359(5) . ?
C204 H204 0.9500 . ?
N31 C302 1.45(3) . ?
N32 C304 1.43(2) . ?
C302 H302 0.9500 . ?
C302 C303 1.355(8) . ?
C303 H303 0.9500 . ?
C303 C304 1.357(8) . ?
C304 H304 0.9500 . ?
C205 C206 1.358(3) . ?
C205 C210 1.382(3) . ?
C205 C306 1.382(8) . ?
C205 C310 1.382(7) . ?
C206 H206 0.9500 . ?
C206 C207 1.380(4) . ?
C207 H207 0.9500 . ?
C207 C208 1.367(4) . ?
C208 H208 0.9500 . ?
C208 C209 1.357(4) . ?
C209 H209 0.9500 . ?
C209 C210 1.377(4) . ?
C210 H210 0.9500 . ?
C306 H306 0.9500 . ?
C306 C307 1.379(9) . ?
C307 H307 0.9500 . ?
C307 C308 1.358(8) . ?
C308 H308 0.9500 . ?
C308 C309 1.358(8) . ?
C309 H309 0.9500 . ?
C309 C310 1.370(9) . ?
C310 H310 0.9500 . ?
C211 C212 1.385(3) . ?
C211 C216 1.394(3) . ?
C212 H212 0.9500 . ?
C212 C213 1.391(3) . ?
C213 H213 0.9500 . ?
C213 C214 1.367(4) . ?
C214 H214 0.9500 . ?
C214 C215 1.378(4) . ?
C215 H215 0.9500 . ?
C215 C216 1.382(3) . ?
C216 H216 0.9500 . ?
